data_4339252
loop_
_publ_author_name
'Zhou, Jian'
'Bian, Guo-Qing'
'Zhang, Yong'
'Zhu, Qin-Yu'
'Li, Chun-Yin'
'Dai, Jie'

_publ_section_title
;
 One-dimensional indium sulfides with transition metal complexes of
 polyamines.
;
_journal_issue 16
_journal_name_full 'Inorganic chemistry'
_journal_page_first 6347
_journal_page_last 6352
_journal_paper_doi 10.1021/ic070334q
_journal_volume 46
_journal_year 2007
_chemical_formula_sum 'C16 H50 In4 N10 Ni2 O S9'
_chemical_formula_weight 1263.88
_chemical_name_systematic
; 
 ? 
;
_space_group_IT_number 14
_symmetry_cell_setting monoclinic
_symmetry_Int_Tables_number 14
_symmetry_space_group_name_Hall '-P 2ybc'
_symmetry_space_group_name_H-M 'P 1 21/c 1'
_atom_sites_solution_hydrogens geom
_atom_sites_solution_primary direct
_atom_sites_solution_secondary difmap
_audit_creation_method SHELXL-97
_cell_angle_alpha 90.00
_cell_angle_beta 103.651(3)
_cell_angle_gamma 90.00
_cell_formula_units_Z 4
_cell_length_a 9.9738(11)
_cell_length_b 20.749(2)
_cell_length_c 19.403(2)
_cell_measurement_temperature 173(2)
_cell_measurement_theta_max 25.35
_cell_measurement_theta_min 3.14
_cell_volume 3902.0(7)
_computing_cell_refinement CrystalClear
_computing_data_collection CrystalClear
_computing_data_reduction CrystalStructure
_computing_structure_refinement 'SHELXL-97 (Sheldrick, 1997)'
_computing_structure_solution 'SHELXS-97 (Sheldrick, 1990)'
_diffrn_ambient_temperature 173(2)
_diffrn_detector_area_resol_mean 7.31
_diffrn_measured_fraction_theta_full 0.997
_diffrn_measured_fraction_theta_max 0.997
_diffrn_measurement_device_type 'Rigaku Mercury'
_diffrn_measurement_method \w
_diffrn_radiation_monochromator graphite
_diffrn_radiation_source 'fine-focus sealed tube'
_diffrn_radiation_type MoK\a
_diffrn_radiation_wavelength 0.71073
_diffrn_reflns_av_R_equivalents 0.0764
_diffrn_reflns_av_sigmaI/netI 0.0610
_diffrn_reflns_limit_h_max 11
_diffrn_reflns_limit_h_min -12
_diffrn_reflns_limit_k_max 24
_diffrn_reflns_limit_k_min -24
_diffrn_reflns_limit_l_max 23
_diffrn_reflns_limit_l_min -21
_diffrn_reflns_number 37713
_diffrn_reflns_theta_full 25.35
_diffrn_reflns_theta_max 25.35
_diffrn_reflns_theta_min 3.14
_exptl_absorpt_coefficient_mu 3.782
_exptl_absorpt_correction_T_max 0.6392
_exptl_absorpt_correction_T_min 0.5657
_exptl_absorpt_correction_type multi-scan
_exptl_absorpt_process_details 'Jacobson, R. (1998) Private communication'
_exptl_crystal_colour light-purple
_exptl_crystal_density_diffrn 2.148
_exptl_crystal_density_method 'not measured'
_exptl_crystal_description block
_exptl_crystal_F_000 2472
_exptl_crystal_size_max 0.17
_exptl_crystal_size_mid 0.15
_exptl_crystal_size_min 0.13
_refine_diff_density_max 1.395
_refine_diff_density_min -0.903
_refine_diff_density_rms 0.191
_refine_ls_extinction_method none
_refine_ls_goodness_of_fit_ref 1.181
_refine_ls_hydrogen_treatment constr
_refine_ls_matrix_type full
_refine_ls_number_parameters 380
_refine_ls_number_reflns 7121
_refine_ls_number_restraints 0
_refine_ls_restrained_S_all 1.181
_refine_ls_R_factor_all 0.0981
_refine_ls_R_factor_gt 0.0703
_refine_ls_shift/su_max 0.001
_refine_ls_shift/su_mean 0.000
_refine_ls_structure_factor_coef Fsqd
_refine_ls_weighting_details 'calc w=1/[\s^2^(Fo^2^)+(0.0354P)^2^+32.8728P] where P=(Fo^2^+2Fc^2^)/3'
_refine_ls_weighting_scheme calc
_refine_ls_wR_factor_gt 0.1262
_refine_ls_wR_factor_ref 0.1364
_reflns_number_gt 5418
_reflns_number_total 7121
_reflns_threshold_expression >2sigma(I)
_cod_data_source_file ic070334q-file001.cif
_cod_data_source_block a
_cod_depositor_comments
;
The following automatic conversions were performed:

'_symmetry_cell_setting' value 'Monoclinic' changed to 'monoclinic'
according to
/usr/data/users/saulius/automatic-downloads/retrospective/ACS/lib/dictionaries/cif_core.dic
dictionary named 'cif_core.dic' version 2.4.2 from 2011-04-26.

Automatic conversion script
Id: cif_fix_values 2281 2013-09-26 08:29:07Z andrius 
;
_cod_original_sg_symbol_H-M P21/c
_cod_database_code 4339252

loop_
_symmetry_equiv_pos_as_xyz
'x, y, z'
'-x, y+1/2, -z+1/2'
'-x, -y, -z'
'x, -y-1/2, z-1/2'

loop_
_atom_site_label
_atom_site_type_symbol
_atom_site_fract_x
_atom_site_fract_y
_atom_site_fract_z
_atom_site_U_iso_or_equiv
_atom_site_adp_type
_atom_site_occupancy
_atom_site_symmetry_multiplicity
_atom_site_calc_flag
_atom_site_refinement_flags
In1 In 0.37281(7) 0.74984(4) 0.72036(3) 0.02243(18) Uani 1 1 d .
In3 In 0.23068(7) 0.84064(3) 0.36593(4) 0.02493(19) Uani 1 1 d .
In2 In 0.36575(7) 0.74764(4) 0.54594(3) 0.02357(18) Uani 1 1 d .
In4 In 0.23205(7) 0.66097(3) 0.36907(4) 0.02379(19) Uani 1 1 d .
Ni1 Ni -0.04898(14) 0.71707(7) 0.57514(7) 0.0268(3) Uani 1 1 d .
Ni2 Ni 0.42005(14) 0.95472(7) 0.72755(7) 0.0316(3) Uani 1 1 d .
S1 S 0.4030(3) 0.84562(13) 0.79700(14) 0.0291(6) Uani 1 1 d .
S4 S 0.5598(2) 0.74675(13) 0.65483(12) 0.0247(5) Uani 1 1 d .
S3 S 0.1857(3) 0.77009(13) 0.61190(13) 0.0252(6) Uani 1 1 d .
S5 S 0.4075(3) 0.83754(14) 0.47428(14) 0.0374(7) Uani 1 1 d .
S7 S 0.3401(3) 0.64057(13) 0.49299(14) 0.0334(7) Uani 1 1 d .
S2 S 0.3469(3) 0.64429(14) 0.76833(15) 0.0365(7) Uani 1 1 d .
S6 S 0.0877(3) 0.93988(15) 0.36697(18) 0.0458(8) Uani 1 1 d .
S8 S 0.0696(3) 0.75053(14) 0.34108(15) 0.0328(6) Uani 1 1 d .
S9 S 0.0771(3) 0.56611(16) 0.3399(2) 0.0590(10) Uani 1 1 d .
O1 O 0.2310(10) 1.1535(5) 0.7310(6) 0.073(3) Uani 1 1 d .
N2 N -0.0898(9) 0.7674(5) 0.4785(5) 0.041(3) Uani 1 1 d .
H2 H -0.0194 0.7586 0.4559 0.049 Uiso 1 1 calc R
N4 N 0.0229(9) 0.6317(4) 0.5405(4) 0.030(2) Uani 1 1 d .
H4 H 0.0917 0.6417 0.5172 0.036 Uiso 1 1 calc R
N5 N -0.0169(10) 0.6682(4) 0.6717(5) 0.040(2) Uani 1 1 d .
H5A H 0.0581 0.6856 0.7031 0.048 Uiso 1 1 calc R
H5B H -0.0929 0.6732 0.6904 0.048 Uiso 1 1 calc R
N3 N -0.2461(9) 0.6754(5) 0.5314(5) 0.039(2) Uani 1 1 d .
H3 H -0.2953 0.6741 0.5665 0.047 Uiso 1 1 calc R
N9 N 0.5921(10) 0.9825(6) 0.8046(5) 0.056(3) Uani 1 1 d .
H9 H 0.6187 1.0198 0.7847 0.067 Uiso 1 1 calc R
N8 N 0.5729(9) 0.9095(4) 0.6849(5) 0.033(2) Uani 1 1 d .
H8 H 0.5530 0.8658 0.6786 0.039 Uiso 1 1 calc R
N7 N 0.4290(10) 1.0271(4) 0.6529(5) 0.040(2) Uani 1 1 d .
H7 H 0.4498 1.0662 0.6763 0.049 Uiso 1 1 calc R
N6 N 0.2363(9) 0.9314(4) 0.6553(5) 0.037(2) Uani 1 1 d .
H6A H 0.2328 0.8876 0.6475 0.044 Uiso 1 1 calc R
H6B H 0.1628 0.9426 0.6739 0.044 Uiso 1 1 calc R
N10 N 0.3229(9) 1.0166(5) 0.7886(5) 0.040(2) Uani 1 1 d .
H10A H 0.2800 1.0500 0.7608 0.049 Uiso 1 1 calc R
H10B H 0.2570 0.9941 0.8047 0.049 Uiso 1 1 calc R
N1 N -0.1298(10) 0.8019(5) 0.6111(6) 0.050(3) Uani 1 1 d .
H1A H -0.2071 0.7920 0.6270 0.060 Uiso 1 1 calc R
H1B H -0.0653 0.8195 0.6482 0.060 Uiso 1 1 calc R
C3 C -0.2223(12) 0.7453(8) 0.4321(6) 0.057(4) Uani 1 1 d .
H3A H -0.2037 0.7120 0.3990 0.068 Uiso 1 1 calc R
H3B H -0.2685 0.7820 0.4035 0.068 Uiso 1 1 calc R
C4 C -0.3173(12) 0.7177(7) 0.4755(7) 0.054(4) Uani 1 1 d .
H4A H -0.3593 0.7535 0.4966 0.065 Uiso 1 1 calc R
H4B H -0.3927 0.6935 0.4436 0.065 Uiso 1 1 calc R
C6 C -0.0913(12) 0.6002(6) 0.4897(6) 0.045(3) Uani 1 1 d .
H6C H -0.0719 0.5535 0.4881 0.054 Uiso 1 1 calc R
H6D H -0.0974 0.6181 0.4418 0.054 Uiso 1 1 calc R
C5 C -0.2275(13) 0.6096(6) 0.5093(7) 0.053(4) Uani 1 1 d .
H5C H -0.3032 0.5987 0.4679 0.064 Uiso 1 1 calc R
H5D H -0.2330 0.5797 0.5483 0.064 Uiso 1 1 calc R
C7 C 0.0838(13) 0.5923(6) 0.6028(7) 0.049(3) Uani 1 1 d .
H7A H 0.1812 0.6051 0.6212 0.058 Uiso 1 1 calc R
H7B H 0.0825 0.5465 0.5883 0.058 Uiso 1 1 calc R
C8 C 0.0072(13) 0.5990(6) 0.6620(7) 0.048(3) Uani 1 1 d .
H8A H -0.0819 0.5757 0.6492 0.058 Uiso 1 1 calc R
H8B H 0.0630 0.5805 0.7066 0.058 Uiso 1 1 calc R
C10 C 0.2937(13) 1.0319(6) 0.6031(7) 0.051(3) Uani 1 1 d .
H10C H 0.3046 1.0511 0.5580 0.061 Uiso 1 1 calc R
H10D H 0.2333 1.0606 0.6232 0.061 Uiso 1 1 calc R
C9 C 0.2259(14) 0.9648(6) 0.5885(6) 0.049(3) Uani 1 1 d .
H9A H 0.1277 0.9696 0.5635 0.058 Uiso 1 1 calc R
H9B H 0.2729 0.9396 0.5578 0.058 Uiso 1 1 calc R
C11 C 0.5407(13) 1.0104(6) 0.6174(6) 0.048(3) Uani 1 1 d .
H11A H 0.6269 1.0319 0.6427 0.058 Uiso 1 1 calc R
H11B H 0.5164 1.0271 0.5683 0.058 Uiso 1 1 calc R
C12 C 0.5661(13) 0.9395(5) 0.6154(6) 0.042(3) Uani 1 1 d .
H12A H 0.4910 0.9193 0.5793 0.050 Uiso 1 1 calc R
H12B H 0.6540 0.9319 0.6013 0.050 Uiso 1 1 calc R
C13 C 0.7096(12) 0.9175(6) 0.7330(6) 0.044(3) Uani 1 1 d .
H13A H 0.7650 0.9477 0.7117 0.053 Uiso 1 1 calc R
H13B H 0.7578 0.8754 0.7394 0.053 Uiso 1 1 calc R
C14 C 0.6992(14) 0.9426(8) 0.8038(7) 0.069(5) Uani 1 1 d .
H14A H 0.6932 0.9053 0.8347 0.083 Uiso 1 1 calc R
H14B H 0.7858 0.9658 0.8251 0.083 Uiso 1 1 calc R
C2 C -0.0850(13) 0.8355(6) 0.4960(7) 0.054(4) Uani 1 1 d .
H2A H -0.1243 0.8608 0.4527 0.065 Uiso 1 1 calc R
H2B H 0.0122 0.8489 0.5141 0.065 Uiso 1 1 calc R
C15 C 0.5551(14) 1.0070(7) 0.8643(6) 0.053(4) Uani 1 1 d .
H15A H 0.6296 1.0357 0.8898 0.064 Uiso 1 1 calc R
H15B H 0.5477 0.9707 0.8964 0.064 Uiso 1 1 calc R
C1 C -0.1660(14) 0.8495(6) 0.5520(8) 0.061(4) Uani 1 1 d .
H1C H -0.1445 0.8936 0.5708 0.073 Uiso 1 1 calc R
H1D H -0.2661 0.8473 0.5300 0.073 Uiso 1 1 calc R
C16 C 0.4264(14) 1.0424(8) 0.8492(7) 0.065(4) Uani 1 1 d .
H16A H 0.4453 1.0879 0.8394 0.078 Uiso 1 1 calc R
H16B H 0.3878 1.0417 0.8917 0.078 Uiso 1 1 calc R

loop_
_atom_site_aniso_label
_atom_site_aniso_U_11
_atom_site_aniso_U_22
_atom_site_aniso_U_33
_atom_site_aniso_U_23
_atom_site_aniso_U_13
_atom_site_aniso_U_12
In1 0.0241(4) 0.0263(4) 0.0187(3) 0.0003(3) 0.0088(3) -0.0006(3)
In3 0.0290(4) 0.0232(4) 0.0251(4) -0.0022(3) 0.0115(3) -0.0024(3)
In2 0.0269(4) 0.0268(4) 0.0184(3) 0.0001(3) 0.0081(3) -0.0016(3)
In4 0.0270(4) 0.0230(4) 0.0243(4) -0.0033(3) 0.0120(3) -0.0042(3)
Ni1 0.0278(7) 0.0281(8) 0.0276(7) -0.0048(6) 0.0127(6) -0.0037(6)
Ni2 0.0283(7) 0.0353(8) 0.0321(7) -0.0059(6) 0.0087(6) -0.0003(7)
S1 0.0313(15) 0.0334(15) 0.0273(14) -0.0064(12) 0.0164(12) -0.0075(12)
S4 0.0219(12) 0.0337(14) 0.0202(12) -0.0002(11) 0.0083(10) -0.0003(12)
S3 0.0212(13) 0.0316(15) 0.0227(13) -0.0017(11) 0.0047(11) -0.0011(11)
S5 0.0422(17) 0.0372(17) 0.0293(15) 0.0101(13) 0.0012(13) -0.0136(14)
S7 0.0544(18) 0.0241(14) 0.0240(13) -0.0001(11) 0.0137(13) 0.0021(13)
S2 0.0551(19) 0.0302(16) 0.0321(15) 0.0052(12) 0.0259(14) 0.0067(14)
S6 0.0442(18) 0.0335(18) 0.066(2) 0.0016(15) 0.0253(17) 0.0080(15)
S8 0.0254(13) 0.0273(14) 0.0469(16) -0.0010(14) 0.0104(12) -0.0027(13)
S9 0.0406(19) 0.0374(19) 0.108(3) -0.030(2) 0.035(2) -0.0183(15)
O1 0.063(7) 0.063(7) 0.099(8) -0.013(6) 0.029(6) -0.015(5)
N2 0.030(5) 0.052(7) 0.043(6) 0.006(5) 0.014(5) 0.005(5)
N4 0.024(5) 0.033(5) 0.034(5) -0.005(4) 0.007(4) -0.009(4)
N5 0.055(6) 0.036(6) 0.030(5) -0.007(4) 0.011(5) -0.019(5)
N3 0.025(5) 0.051(7) 0.042(6) -0.012(5) 0.012(4) -0.004(5)
N9 0.029(6) 0.083(9) 0.057(7) -0.037(6) 0.013(5) -0.002(6)
N8 0.040(6) 0.025(5) 0.039(5) -0.007(4) 0.023(5) -0.006(4)
N7 0.039(6) 0.024(5) 0.056(6) 0.000(5) 0.006(5) -0.012(4)
N6 0.032(5) 0.033(5) 0.043(6) -0.006(4) 0.005(5) -0.003(4)
N10 0.037(6) 0.039(6) 0.048(6) -0.002(5) 0.018(5) -0.001(5)
N1 0.046(6) 0.040(6) 0.078(8) -0.018(6) 0.042(6) -0.018(5)
C3 0.025(6) 0.102(12) 0.039(7) 0.008(8) -0.002(5) 0.007(7)
C4 0.022(6) 0.076(10) 0.064(9) 0.005(8) 0.010(6) -0.015(7)
C6 0.056(8) 0.033(7) 0.046(7) -0.011(6) 0.014(6) 0.001(6)
C5 0.040(8) 0.056(9) 0.063(9) -0.027(7) 0.013(7) -0.021(7)
C7 0.047(8) 0.028(7) 0.067(9) -0.001(6) 0.006(7) -0.002(6)
C8 0.049(8) 0.036(7) 0.056(8) 0.004(6) 0.006(7) -0.026(6)
C10 0.059(9) 0.048(8) 0.048(8) 0.010(6) 0.019(7) 0.008(7)
C9 0.057(8) 0.052(9) 0.032(6) 0.005(6) 0.001(6) 0.002(7)
C11 0.055(8) 0.046(8) 0.044(7) 0.001(6) 0.011(6) -0.024(7)
C12 0.049(8) 0.033(7) 0.047(7) -0.015(6) 0.018(6) -0.009(6)
C13 0.035(7) 0.049(8) 0.051(7) -0.020(6) 0.014(6) -0.001(6)
C14 0.055(9) 0.081(11) 0.055(9) -0.039(8) -0.019(7) 0.021(8)
C2 0.032(7) 0.053(9) 0.071(9) 0.010(7) -0.001(7) 0.018(6)
C15 0.061(9) 0.059(9) 0.035(7) -0.005(6) 0.002(6) 0.011(7)
C1 0.043(8) 0.039(8) 0.104(12) -0.007(8) 0.024(8) 0.013(6)
C16 0.053(9) 0.085(12) 0.056(9) -0.030(8) 0.011(7) -0.005(8)

loop_
_atom_type_symbol
_atom_type_description
_atom_type_scat_dispersion_real
_atom_type_scat_dispersion_imag
_atom_type_scat_source
C C 0.0033 0.0016 'International Tables Vol C Tables 4.2.6.8 and 6.1.1.4'
H H 0.0000 0.0000 'International Tables Vol C Tables 4.2.6.8 and 6.1.1.4'
In In -0.7276 1.3100 'International Tables Vol C Tables 4.2.6.8 and 6.1.1.4'
N N 0.0061 0.0033 'International Tables Vol C Tables 4.2.6.8 and 6.1.1.4'
Ni Ni 0.3393 1.1124 'International Tables Vol C Tables 4.2.6.8 and 6.1.1.4'
S S 0.1246 0.1234 'International Tables Vol C Tables 4.2.6.8 and 6.1.1.4'
O O 0.0106 0.0060 'International Tables Vol C Tables 4.2.6.8 and 6.1.1.4'

loop_
_geom_angle_atom_site_label_1
_geom_angle_atom_site_label_2
_geom_angle_atom_site_label_3
_geom_angle
_geom_angle_site_symmetry_1
_geom_angle_site_symmetry_3
S2 In1 S1 120.57(9) . .
S2 In1 S4 109.51(10) . .
S1 In1 S4 109.25(9) . .
S2 In1 S3 110.50(10) . .
S1 In1 S3 109.54(9) . .
S4 In1 S3 94.30(8) . .
S2 In1 In2 113.32(7) . .
S1 In1 In2 126.11(7) . .
S4 In1 In2 47.80(6) . .
S3 In1 In2 47.26(6) . .
S5 In3 S8 117.74(10) . .
S5 In3 S2 107.14(11) . 4_575
S8 In3 S2 110.68(10) . 4_575
S5 In3 S6 108.41(11) . .
S8 In3 S6 106.38(10) . .
S2 In3 S6 105.88(10) 4_575 .
S5 In2 S7 118.40(10) . .
S5 In2 S3 113.26(10) . .
S7 In2 S3 111.83(10) . .
S5 In2 S4 106.66(9) . .
S7 In2 S4 109.40(10) . .
S3 In2 S4 94.34(8) . .
S5 In2 In1 126.94(8) . .
S7 In2 In1 114.29(7) . .
S3 In2 In1 47.61(6) . .
S4 In2 In1 47.49(6) . .
S7 In4 S8 117.98(10) . .
S7 In4 S1 110.43(10) . 4_575
S8 In4 S1 115.48(9) . 4_575
S7 In4 S9 101.20(13) . .
S8 In4 S9 102.00(11) . .
S1 In4 S9 107.77(11) 4_575 .
N4 Ni1 N5 83.4(4) . .
N4 Ni1 N2 98.3(4) . .
N5 Ni1 N2 177.5(4) . .
N4 Ni1 N1 177.6(3) . .
N5 Ni1 N1 95.6(4) . .
N2 Ni1 N1 82.7(4) . .
N4 Ni1 N3 83.2(3) . .
N5 Ni1 N3 95.3(4) . .
N2 Ni1 N3 83.1(4) . .
N1 Ni1 N3 94.7(4) . .
N4 Ni1 S3 95.4(2) . .
N5 Ni1 S3 91.3(3) . .
N2 Ni1 S3 90.4(3) . .
N1 Ni1 S3 86.8(3) . .
N3 Ni1 S3 173.1(3) . .
N9 Ni2 N6 174.8(4) . .
N9 Ni2 N7 97.8(4) . .
N6 Ni2 N7 82.9(4) . .
N9 Ni2 N8 81.7(4) . .
N6 Ni2 N8 103.5(4) . .
N7 Ni2 N8 84.0(4) . .
N9 Ni2 N10 80.7(4) . .
N6 Ni2 N10 94.1(4) . .
N7 Ni2 N10 93.0(4) . .
N8 Ni2 N10 161.6(4) . .
N9 Ni2 S1 90.7(4) . .
N6 Ni2 S1 89.5(3) . .
N7 Ni2 S1 167.1(3) . .
N8 Ni2 S1 87.7(2) . .
N10 Ni2 S1 98.0(3) . .
In4 S1 In1 107.32(10) 4_576 .
In4 S1 Ni2 118.21(11) 4_576 .
In1 S1 Ni2 113.26(10) . .
In1 S4 In2 84.71(8) . .
In2 S3 In1 85.13(8) . .
In2 S3 Ni1 120.42(10) . .
In1 S3 Ni1 128.45(11) . .
In3 S5 In2 109.43(11) . .
In4 S7 In2 103.68(10) . .
In1 S2 In3 107.08(11) . 4_576
In3 S8 In4 99.67(10) . .
C2 N2 C3 114.7(10) . .
C2 N2 Ni1 106.6(8) . .
C3 N2 Ni1 110.2(7) . .
C2 N2 H2 108.4 . .
C3 N2 H2 108.4 . .
Ni1 N2 H2 108.4 . .
C7 N4 C6 114.1(9) . .
C7 N4 Ni1 108.4(7) . .
C6 N4 Ni1 108.8(7) . .
C7 N4 H4 108.5 . .
C6 N4 H4 108.5 . .
Ni1 N4 H4 108.5 . .
C8 N5 Ni1 110.8(7) . .
C8 N5 H5A 109.5 . .
Ni1 N5 H5A 109.5 . .
C8 N5 H5B 109.5 . .
Ni1 N5 H5B 109.5 . .
H5A N5 H5B 108.1 . .
C4 N3 C5 115.0(11) . .
C4 N3 Ni1 107.2(7) . .
C5 N3 Ni1 109.2(7) . .
C4 N3 H3 108.4 . .
C5 N3 H3 108.4 . .
Ni1 N3 H3 108.4 . .
C14 N9 C15 126.7(12) . .
C14 N9 Ni2 110.0(8) . .
C15 N9 Ni2 111.4(8) . .
C14 N9 H9 101.5 . .
C15 N9 H9 101.5 . .
Ni2 N9 H9 101.5 . .
C13 N8 C12 111.8(9) . .
C13 N8 Ni2 110.3(6) . .
C12 N8 Ni2 106.8(7) . .
C13 N8 H8 109.3 . .
C12 N8 H8 109.3 . .
Ni2 N8 H8 109.3 . .
C10 N7 C11 112.7(10) . .
C10 N7 Ni2 108.7(7) . .
C11 N7 Ni2 108.2(7) . .
C10 N7 H7 109.1 . .
C11 N7 H7 109.1 . .
Ni2 N7 H7 109.1 . .
C9 N6 Ni2 110.9(7) . .
C9 N6 H6A 109.5 . .
Ni2 N6 H6A 109.5 . .
C9 N6 H6B 109.5 . .
Ni2 N6 H6B 109.5 . .
H6A N6 H6B 108.1 . .
C16 N10 Ni2 109.8(7) . .
C16 N10 H10A 109.7 . .
Ni2 N10 H10A 109.7 . .
C16 N10 H10B 109.7 . .
Ni2 N10 H10B 109.7 . .
H10A N10 H10B 108.2 . .
C1 N1 Ni1 109.8(8) . .
C1 N1 H1A 109.7 . .
Ni1 N1 H1A 109.7 . .
C1 N1 H1B 109.7 . .
Ni1 N1 H1B 109.7 . .
H1A N1 H1B 108.2 . .
N2 C3 C4 111.2(10) . .
N2 C3 H3A 109.4 . .
C4 C3 H3A 109.4 . .
N2 C3 H3B 109.4 . .
C4 C3 H3B 109.4 . .
H3A C3 H3B 108.0 . .
N3 C4 C3 112.6(10) . .
N3 C4 H4A 109.1 . .
C3 C4 H4A 109.1 . .
N3 C4 H4B 109.1 . .
C3 C4 H4B 109.1 . .
H4A C4 H4B 107.8 . .
N4 C6 C5 112.1(9) . .
N4 C6 H6C 109.2 . .
C5 C6 H6C 109.2 . .
N4 C6 H6D 109.2 . .
C5 C6 H6D 109.2 . .
H6C C6 H6D 107.9 . .
N3 C5 C6 112.4(10) . .
N3 C5 H5C 109.1 . .
C6 C5 H5C 109.1 . .
N3 C5 H5D 109.1 . .
C6 C5 H5D 109.1 . .
H5C C5 H5D 107.9 . .
N4 C7 C8 112.6(10) . .
N4 C7 H7A 109.1 . .
C8 C7 H7A 109.1 . .
N4 C7 H7B 109.1 . .
C8 C7 H7B 109.1 . .
H7A C7 H7B 107.8 . .
N5 C8 C7 108.0(9) . .
N5 C8 H8A 110.1 . .
C7 C8 H8A 110.1 . .
N5 C8 H8B 110.1 . .
C7 C8 H8B 110.1 . .
H8A C8 H8B 108.4 . .
N7 C10 C9 110.8(10) . .
N7 C10 H10C 109.5 . .
C9 C10 H10C 109.5 . .
N7 C10 H10D 109.5 . .
C9 C10 H10D 109.5 . .
H10C C10 H10D 108.1 . .
N6 C9 C10 109.3(10) . .
N6 C9 H9A 109.8 . .
C10 C9 H9A 109.8 . .
N6 C9 H9B 109.8 . .
C10 C9 H9B 109.8 . .
H9A C9 H9B 108.3 . .
N7 C11 C12 113.2(9) . .
N7 C11 H11A 108.9 . .
C12 C11 H11A 108.9 . .
N7 C11 H11B 108.9 . .
C12 C11 H11B 108.9 . .
H11A C11 H11B 107.8 . .
N8 C12 C11 111.3(9) . .
N8 C12 H12A 109.4 . .
C11 C12 H12A 109.4 . .
N8 C12 H12B 109.4 . .
C11 C12 H12B 109.4 . .
H12A C12 H12B 108.0 . .
N8 C13 C14 111.6(10) . .
N8 C13 H13A 109.3 . .
C14 C13 H13A 109.3 . .
N8 C13 H13B 109.3 . .
C14 C13 H13B 109.3 . .
H13A C13 H13B 108.0 . .
N9 C14 C13 116.8(11) . .
N9 C14 H14A 108.1 . .
C13 C14 H14A 108.1 . .
N9 C14 H14B 108.1 . .
C13 C14 H14B 108.1 . .
H14A C14 H14B 107.3 . .
N2 C2 C1 111.0(11) . .
N2 C2 H2A 109.4 . .
C1 C2 H2A 109.4 . .
N2 C2 H2B 109.4 . .
C1 C2 H2B 109.4 . .
H2A C2 H2B 108.0 . .
N9 C15 C16 114.4(11) . .
N9 C15 H15A 108.7 . .
C16 C15 H15A 108.7 . .
N9 C15 H15B 108.7 . .
C16 C15 H15B 108.7 . .
H15A C15 H15B 107.6 . .
N1 C1 C2 110.4(10) . .
N1 C1 H1C 109.6 . .
C2 C1 H1C 109.6 . .
N1 C1 H1D 109.6 . .
C2 C1 H1D 109.6 . .
H1C C1 H1D 108.1 . .
C15 C16 N10 113.5(11) . .
C15 C16 H16A 108.9 . .
N10 C16 H16A 108.9 . .
C15 C16 H16B 108.9 . .
N10 C16 H16B 108.9 . .
H16A C16 H16B 107.7 . .

loop_
_geom_bond_atom_site_label_1
_geom_bond_atom_site_label_2
_geom_bond_distance
_geom_bond_site_symmetry_2
In1 S2 2.417(3) .
In1 S1 2.458(3) .
In1 S4 2.494(2) .
In1 S3 2.497(3) .
In1 In2 3.3686(10) .
In3 S5 2.405(3) .
In3 S8 2.438(3) .
In3 S2 2.462(3) 4_575
In3 S6 2.507(3) .
In2 S5 2.421(3) .
In2 S7 2.436(3) .
In2 S3 2.483(3) .
In2 S4 2.506(2) .
In4 S7 2.429(3) .
In4 S8 2.441(3) .
In4 S1 2.451(3) 4_575
In4 S9 2.484(3) .
Ni1 N4 2.081(9) .
Ni1 N5 2.087(9) .
Ni1 N2 2.100(9) .
Ni1 N1 2.122(10) .
Ni1 N3 2.132(9) .
Ni1 S3 2.531(3) .
Ni2 N9 2.074(10) .
Ni2 N6 2.084(9) .
Ni2 N7 2.103(9) .
Ni2 N8 2.118(8) .
Ni2 N10 2.130(9) .
Ni2 S1 2.660(3) .
S1 In4 2.451(3) 4_576
S2 In3 2.462(3) 4_576
N2 C2 1.451(15) .
N2 C3 1.486(15) .
N2 H2 0.9300 .
N4 C7 1.467(14) .
N4 C6 1.472(14) .
N4 H4 0.9300 .
N5 C8 1.474(15) .
N5 H5A 0.9200 .
N5 H5B 0.9200 .
N3 C4 1.445(15) .
N3 C5 1.455(15) .
N3 H3 0.9300 .
N9 C14 1.354(15) .
N9 C15 1.392(14) .
N9 H9 0.9300 .
N8 C13 1.469(14) .
N8 C12 1.472(14) .
N8 H8 0.9300 .
N7 C10 1.466(15) .
N7 C11 1.481(15) .
N7 H7 0.9300 .
N6 C9 1.452(14) .
N6 H6A 0.9200 .
N6 H6B 0.9200 .
N10 C16 1.470(15) .
N10 H10A 0.9200 .
N10 H10B 0.9200 .
N1 C1 1.492(17) .
N1 H1A 0.9200 .
N1 H1B 0.9200 .
C3 C4 1.520(17) .
C3 H3A 0.9900 .
C3 H3B 0.9900 .
C4 H4A 0.9900 .
C4 H4B 0.9900 .
C6 C5 1.506(16) .
C6 H6C 0.9900 .
C6 H6D 0.9900 .
C5 H5C 0.9900 .
C5 H5D 0.9900 .
C7 C8 1.529(17) .
C7 H7A 0.9900 .
C7 H7B 0.9900 .
C8 H8A 0.9900 .
C8 H8B 0.9900 .
C10 C9 1.544(17) .
C10 H10C 0.9900 .
C10 H10D 0.9900 .
C9 H9A 0.9900 .
C9 H9B 0.9900 .
C11 C12 1.494(16) .
C11 H11A 0.9900 .
C11 H11B 0.9900 .
C12 H12A 0.9900 .
C12 H12B 0.9900 .
C13 C14 1.495(16) .
C13 H13A 0.9900 .
C13 H13B 0.9900 .
C14 H14A 0.9900 .
C14 H14B 0.9900 .
C2 C1 1.526(18) .
C2 H2A 0.9900 .
C2 H2B 0.9900 .
C15 C16 1.448(18) .
C15 H15A 0.9900 .
C15 H15B 0.9900 .
C1 H1C 0.9900 .
C1 H1D 0.9900 .
C16 H16A 0.9900 .
C16 H16B 0.9900 .

loop_
_geom_torsion_atom_site_label_1
_geom_torsion_atom_site_label_2
_geom_torsion_atom_site_label_3
_geom_torsion_atom_site_label_4
_geom_torsion
_geom_torsion_site_symmetry_1
_geom_torsion_site_symmetry_4
S2 In1 In2 S5 -174.04(13) . .
S1 In1 In2 S5 5.35(13) . .
S4 In1 In2 S5 -78.30(13) . .
S3 In1 In2 S5 89.00(13) . .
S2 In1 In2 S7 -1.12(12) . .
S1 In1 In2 S7 178.27(11) . .
S4 In1 In2 S7 94.62(12) . .
S3 In1 In2 S7 -98.07(12) . .
S2 In1 In2 S3 96.95(12) . .
S1 In1 In2 S3 -83.66(12) . .
S4 In1 In2 S3 -167.31(12) . .
S2 In1 In2 S4 -95.74(12) . .
S1 In1 In2 S4 83.65(12) . .
S3 In1 In2 S4 167.31(12) . .
S2 In1 S1 In4 -45.73(16) . 4_576
S4 In1 S1 In4 -173.83(9) . 4_576
S3 In1 S1 In4 84.16(12) . 4_576
In2 In1 S1 In4 134.92(7) . 4_576
S2 In1 S1 Ni2 -178.03(11) . .
S4 In1 S1 Ni2 53.87(13) . .
S3 In1 S1 Ni2 -48.15(13) . .
In2 In1 S1 Ni2 2.62(15) . .
N9 Ni2 S1 In4 100.9(3) . 4_576
N6 Ni2 S1 In4 -73.9(3) . 4_576
N7 Ni2 S1 In4 -127.8(12) . 4_576
N8 Ni2 S1 In4 -177.4(3) . 4_576
N10 Ni2 S1 In4 20.2(3) . 4_576
N9 Ni2 S1 In1 -132.3(3) . .
N6 Ni2 S1 In1 52.9(3) . .
N7 Ni2 S1 In1 -1.0(12) . .
N8 Ni2 S1 In1 -50.7(3) . .
N10 Ni2 S1 In1 146.9(3) . .
S2 In1 S4 In2 104.22(10) . .
S1 In1 S4 In2 -121.74(9) . .
S3 In1 S4 In2 -9.31(9) . .
S5 In2 S4 In1 125.22(10) . .
S7 In2 S4 In1 -105.60(9) . .
S3 In2 S4 In1 9.37(9) . .
S5 In2 S3 In1 -119.56(9) . .
S7 In2 S3 In1 103.55(9) . .
S4 In2 S3 In1 -9.35(9) . .
S5 In2 S3 Ni1 108.09(13) . .
S7 In2 S3 Ni1 -28.79(15) . .
S4 In2 S3 Ni1 -141.70(12) . .
In1 In2 S3 Ni1 -132.35(15) . .
S2 In1 S3 In2 -103.29(9) . .
S1 In1 S3 In2 121.57(8) . .
S4 In1 S3 In2 9.40(9) . .
S2 In1 S3 Ni1 22.25(16) . .
S1 In1 S3 Ni1 -112.89(14) . .
S4 In1 S3 Ni1 134.93(14) . .
In2 In1 S3 Ni1 125.54(17) . .
N4 Ni1 S3 In2 33.0(3) . .
N5 Ni1 S3 In2 116.4(3) . .
N2 Ni1 S3 In2 -65.4(3) . .
N1 Ni1 S3 In2 -148.0(3) . .
N4 Ni1 S3 In1 -76.9(3) . .
N5 Ni1 S3 In1 6.5(3) . .
N2 Ni1 S3 In1 -175.3(3) . .
N1 Ni1 S3 In1 102.1(3) . .
S8 In3 S5 In2 -7.84(17) . .
S2 In3 S5 In2 -133.26(12) 4_575 .
S6 In3 S5 In2 112.88(13) . .
S7 In2 S5 In3 54.23(17) . .
S3 In2 S5 In3 -79.61(14) . .
S4 In2 S5 In3 178.00(11) . .
In1 In2 S5 In3 -133.11(8) . .
S8 In4 S7 In2 -33.74(15) . .
S1 In4 S7 In2 102.13(11) 4_575 .
S9 In4 S7 In2 -143.94(11) . .
S5 In2 S7 In4 -32.72(15) . .
S3 In2 S7 In4 101.74(11) . .
S4 In2 S7 In4 -155.12(9) . .
In1 In2 S7 In4 153.71(7) . .
S1 In1 S2 In3 31.10(17) . 4_576
S4 In1 S2 In3 159.09(10) . 4_576
S3 In1 S2 In3 -98.35(12) . 4_576
In2 In1 S2 In3 -149.47(8) . 4_576
S5 In3 S8 In4 -46.16(14) . .
S2 In3 S8 In4 77.50(12) 4_575 .
S6 In3 S8 In4 -167.93(10) . .
S7 In4 S8 In3 72.70(13) . .
S1 In4 S8 In3 -61.01(13) 4_575 .
S9 In4 S8 In3 -177.55(12) . .
N4 Ni1 N2 C2 -156.3(7) . .
N1 Ni1 N2 C2 26.0(7) . .
N3 Ni1 N2 C2 121.6(8) . .
S3 Ni1 N2 C2 -60.8(7) . .
N4 Ni1 N2 C3 78.6(8) . .
N1 Ni1 N2 C3 -99.1(8) . .
N3 Ni1 N2 C3 -3.4(8) . .
S3 Ni1 N2 C3 174.2(8) . .
N5 Ni1 N4 C7 -12.6(7) . .
N2 Ni1 N4 C7 169.3(7) . .
N3 Ni1 N4 C7 -108.7(7) . .
S3 Ni1 N4 C7 78.1(7) . .
N5 Ni1 N4 C6 112.1(7) . .
N2 Ni1 N4 C6 -66.1(7) . .
N3 Ni1 N4 C6 15.9(7) . .
S3 Ni1 N4 C6 -157.3(7) . .
N4 Ni1 N5 C8 -12.3(8) . .
N1 Ni1 N5 C8 165.5(8) . .
N3 Ni1 N5 C8 70.2(8) . .
S3 Ni1 N5 C8 -107.6(7) . .
N4 Ni1 N3 C4 -118.7(8) . .
N5 Ni1 N3 C4 158.6(8) . .
N2 Ni1 N3 C4 -19.5(8) . .
N1 Ni1 N3 C4 62.5(8) . .
N4 Ni1 N3 C5 6.4(8) . .
N5 Ni1 N3 C5 -76.2(8) . .
N2 Ni1 N3 C5 105.7(8) . .
N1 Ni1 N3 C5 -172.3(8) . .
N7 Ni2 N9 C14 -103.6(11) . .
N8 Ni2 N9 C14 -20.9(11) . .
N10 Ni2 N9 C14 164.6(12) . .
S1 Ni2 N9 C14 66.6(11) . .
N7 Ni2 N9 C15 110.7(10) . .
N8 Ni2 N9 C15 -166.6(10) . .
N10 Ni2 N9 C15 19.0(10) . .
S1 Ni2 N9 C15 -79.0(10) . .
N9 Ni2 N8 C13 4.2(8) . .
N6 Ni2 N8 C13 -175.8(7) . .
N7 Ni2 N8 C13 103.1(8) . .
N10 Ni2 N8 C13 21.8(15) . .
S1 Ni2 N8 C13 -86.8(7) . .
N9 Ni2 N8 C12 -117.4(8) . .
N6 Ni2 N8 C12 62.6(7) . .
N7 Ni2 N8 C12 -18.6(7) . .
N10 Ni2 N8 C12 -99.8(13) . .
S1 Ni2 N8 C12 151.5(7) . .
N9 Ni2 N7 C10 -161.3(8) . .
N6 Ni2 N7 C10 13.5(8) . .
N8 Ni2 N7 C10 118.0(8) . .
N10 Ni2 N7 C10 -80.2(8) . .
S1 Ni2 N7 C10 68.0(16) . .
N9 Ni2 N7 C11 76.0(7) . .
N6 Ni2 N7 C11 -109.2(7) . .
N8 Ni2 N7 C11 -4.7(7) . .
N10 Ni2 N7 C11 157.1(7) . .
S1 Ni2 N7 C11 -54.7(16) . .
N7 Ni2 N6 C9 12.3(8) . .
N8 Ni2 N6 C9 -69.8(8) . .
N10 Ni2 N6 C9 104.7(8) . .
S1 Ni2 N6 C9 -157.2(8) . .
N9 Ni2 N10 C16 -1.0(9) . .
N6 Ni2 N10 C16 178.5(9) . .
N7 Ni2 N10 C16 -98.4(9) . .
N8 Ni2 N10 C16 -18.6(17) . .
S1 Ni2 N10 C16 88.4(9) . .
N5 Ni1 N1 C1 -179.7(8) . .
N2 Ni1 N1 C1 -1.6(8) . .
N3 Ni1 N1 C1 -84.0(8) . .
S3 Ni1 N1 C1 89.3(8) . .
C2 N2 C3 C4 -95.2(14) . .
Ni1 N2 C3 C4 25.1(13) . .
C5 N3 C4 C3 -82.3(14) . .
Ni1 N3 C4 C3 39.2(13) . .
N2 C3 C4 N3 -44.2(16) . .
C7 N4 C6 C5 85.5(13) . .
Ni1 N4 C6 C5 -35.7(12) . .
C4 N3 C5 C6 92.8(12) . .
Ni1 N3 C5 C6 -27.7(13) . .
N4 C6 C5 N3 43.3(15) . .
C6 N4 C7 C8 -86.0(12) . .
Ni1 N4 C7 C8 35.4(11) . .
Ni1 N5 C8 C7 33.4(11) . .
N4 C7 C8 N5 -46.3(13) . .
C11 N7 C10 C9 84.1(12) . .
Ni2 N7 C10 C9 -35.8(12) . .
Ni2 N6 C9 C10 -34.4(12) . .
N7 C10 C9 N6 47.3(14) . .
C10 N7 C11 C12 -92.3(12) . .
Ni2 N7 C11 C12 28.0(12) . .
C13 N8 C12 C11 -81.7(12) . .
Ni2 N8 C12 C11 39.0(11) . .
N7 C11 C12 N8 -46.3(14) . .
C12 N8 C13 C14 130.3(12) . .
Ni2 N8 C13 C14 11.7(13) . .
C15 N9 C14 C13 173.9(13) . .
Ni2 N9 C14 C13 34.9(17) . .
N8 C13 C14 N9 -31.8(19) . .
C3 N2 C2 C1 76.1(13) . .
Ni1 N2 C2 C1 -46.2(11) . .
C14 N9 C15 C16 -173.1(15) . .
Ni2 N9 C15 C16 -34.6(16) . .
Ni1 N1 C1 C2 -22.4(13) . .
N2 C2 C1 N1 46.7(14) . .
N9 C15 C16 N10 34.5(19) . .
Ni2 N10 C16 C15 -16.7(15) . .
